data_4512572
loop_
_publ_author_name
'Nath, Jayanta K.'
'Kirillov, Alexander M.'
'Baruah, Jubaraj B.'

_publ_section_title
;
 Synthesis, Structure, and Topological Studies of Solvates and Salts of a
 Chiral Zwitterionic
 HostN-(2-Imidazol-5-yl-1-carboxyethyl)-1,8-naphthalimide
;
_journal_issue 2
_journal_name_full 'Crystal Growth &amp; Design'
_journal_page_first 737
_journal_paper_doi 10.1021/cg5018054
_journal_volume 15
_journal_year 2015
_chemical_absolute_configuration syn
_chemical_formula_moiety 'C18 H13 N3 O4, C5 H5 N'
_chemical_formula_sum 'C23 H18 N4 O4'
_chemical_formula_weight 414.41
_chemical_name_systematic
; 
 ? 
;
_space_group_IT_number 19
_space_group_name_Hall 'P 2ac 2ab'
_symmetry_cell_setting orthorhombic
_symmetry_space_group_name_Hall 'P 2ac 2ab'
_symmetry_space_group_name_H-M 'P 21 21 21'
_atom_sites_solution_hydrogens geom
_atom_sites_solution_primary direct
_atom_sites_solution_secondary difmap
_audit_creation_method SHELXL-97
_cell_angle_alpha 90.00
_cell_angle_beta 90.00
_cell_angle_gamma 90.00
_cell_formula_units_Z 4
_cell_length_a 8.8106(3)
_cell_length_b 9.3624(3)
_cell_length_c 24.5159(7)
_cell_measurement_reflns_used 7884
_cell_measurement_temperature 296(2)
_cell_measurement_theta_max 25.49
_cell_measurement_theta_min 2.33
_cell_volume 2022.28(11)
_computing_cell_refinement 'Bruker SMART'
_computing_data_collection 'Bruker SMART'
_computing_data_reduction 'Bruker SAINT'
_computing_molecular_graphics 'Bruker SHELXTL'
_computing_publication_material 'Bruker SHELXTL'
_computing_structure_refinement 'SHELXL-97 (Sheldrick, 1997)'
_computing_structure_solution 'SHELXS-97 (Sheldrick, 1990)'
_diffrn_ambient_temperature 296(2)
_diffrn_measured_fraction_theta_full 0.984
_diffrn_measured_fraction_theta_max 0.984
_diffrn_measurement_device_type 'CCD area detector'
_diffrn_measurement_method 'phi and omega scans'
_diffrn_radiation_monochromator graphite
_diffrn_radiation_source 'fine-focus sealed tube'
_diffrn_radiation_type MoK\a
_diffrn_radiation_wavelength 0.71073
_diffrn_reflns_av_R_equivalents 0.0334
_diffrn_reflns_av_sigmaI/netI 0.0253
_diffrn_reflns_limit_h_max 11
_diffrn_reflns_limit_h_min -11
_diffrn_reflns_limit_k_max 12
_diffrn_reflns_limit_k_min -10
_diffrn_reflns_limit_l_max 31
_diffrn_reflns_limit_l_min -32
_diffrn_reflns_number 33196
_diffrn_reflns_theta_full 28.53
_diffrn_reflns_theta_max 28.53
_diffrn_reflns_theta_min 1.66
_exptl_absorpt_coefficient_mu 0.096
_exptl_absorpt_correction_type none
_exptl_crystal_colour Colourless
_exptl_crystal_density_diffrn 1.361
_exptl_crystal_density_method 'not measured'
_exptl_crystal_description Plate
_exptl_crystal_F_000 864
_exptl_crystal_size_max 0.36
_exptl_crystal_size_mid 0.34
_exptl_crystal_size_min 0.20
_refine_diff_density_max 0.443
_refine_diff_density_min -0.352
_refine_diff_density_rms 0.048
_refine_ls_abs_structure_details 'Flack H D (1983), Acta Cryst. A39, 876-881'
_refine_ls_abs_structure_Flack 0.1(3)
_refine_ls_extinction_method none
_refine_ls_goodness_of_fit_ref 1.071
_refine_ls_hydrogen_treatment mixed
_refine_ls_matrix_type full
_refine_ls_number_parameters 320
_refine_ls_number_reflns 2869
_refine_ls_number_restraints 62
_refine_ls_restrained_S_all 1.165
_refine_ls_R_factor_all 0.0761
_refine_ls_R_factor_gt 0.0578
_refine_ls_shift/su_max 0.000
_refine_ls_shift/su_mean 0.000
_refine_ls_structure_factor_coef Fsqd
_refine_ls_weighting_details 'calc w=1/[\s^2^(Fo^2^)+(0.1200P)^2^+0.0800P] where P=(Fo^2^+2Fc^2^)/3'
_refine_ls_weighting_scheme calc
_refine_ls_wR_factor_gt 0.1729
_refine_ls_wR_factor_ref 0.1856
_reflns_number_gt 2582
_reflns_number_total 2869
_reflns_threshold_expression >2sigma(I)
_cod_data_source_file cg5018054_si_008.cif
_cod_data_source_block L.Py
_cod_depositor_comments
;
The following automatic conversions were performed:

'_symmetry_cell_setting' value 'Orthorhombic' changed to
'orthorhombic' according to
/home/saulius/struct/COD-crude-data--automatic-downloads/rss-feeds/ACS/lib/dictionaries/cif_core.dic
dictionary named 'cif_core.dic' version 2.4.2 from 2011-04-26.

Automatic conversion script
Id: cif_fix_values 2935 2014-11-11 08:27:57Z andrius 

 Adding full bibliography for 4512567--4512578.cif.
;
_cod_database_code 4512572

loop_
_symmetry_equiv_pos_as_xyz
'x, y, z'
'-x+1/2, -y, z+1/2'
'-x, y+1/2, -z+1/2'
'x+1/2, -y+1/2, -z'

loop_
_atom_site_label
_atom_site_type_symbol
_atom_site_fract_x
_atom_site_fract_y
_atom_site_fract_z
_atom_site_U_iso_or_equiv
_atom_site_adp_type
_atom_site_occupancy
_atom_site_symmetry_multiplicity
_atom_site_calc_flag
_atom_site_refinement_flags
O3 O -0.1656(2) 0.7209(2) 0.19514(7) 0.0482(4) Uani 1 1 d .
O2 O -0.24837(18) 0.4497(2) 0.14112(8) 0.0474(4) Uani 1 1 d .
O4 O 0.1382(3) 0.5205(3) 0.06673(9) 0.0779(8) Uani 1 1 d .
O1 O -0.1595(2) 0.3462(3) 0.21588(9) 0.0710(7) Uani 1 1 d .
N3 N -0.0026(2) 0.6243(2) 0.13324(7) 0.0388(4) Uani 1 1 d .
N2 N 0.3369(2) 0.6567(3) 0.23819(10) 0.0519(6) Uani 1 1 d D
N1 N 0.5023(2) 0.5477(3) 0.18934(10) 0.0547(6) Uani 1 1 d D
C7 C -0.0978(3) 0.7340(3) 0.15191(9) 0.0403(5) Uani 1 1 d .
C6 C -0.1482(3) 0.4258(3) 0.17579(11) 0.0429(5) Uani 1 1 d .
C5 C 0.0082(2) 0.4956(3) 0.16702(9) 0.0382(5) Uani 1 1 d .
C4 C 0.0950(3) 0.5216(3) 0.22022(10) 0.0458(6) Uani 1 1 d .
C13 C -0.0333(3) 0.8682(3) 0.06666(10) 0.0492(6) Uani 1 1 d .
C8 C -0.1117(3) 0.8619(3) 0.11716(10) 0.0458(6) Uani 1 1 d .
C18 C 0.0690(3) 0.6227(3) 0.08210(10) 0.0475(6) Uani 1 1 d .
C3 C 0.2611(3) 0.5502(3) 0.21194(10) 0.0434(6) Uani 1 1 d .
C17 C 0.0545(3) 0.7540(3) 0.04866(11) 0.0519(7) Uani 1 1 d .
C9 C -0.1992(4) 0.9758(3) 0.13428(14) 0.0624(8) Uani 1 1 d D
C1 C 0.4826(3) 0.6538(4) 0.22409(13) 0.0577(7) Uani 1 1 d D
C16 C 0.1311(4) 0.7602(5) -0.00060(13) 0.0707(9) Uani 1 1 d D
C12 C -0.0449(4) 0.9950(4) 0.03400(14) 0.0657(9) Uani 1 1 d .
C2 C 0.3669(3) 0.4812(4) 0.18098(13) 0.0569(7) Uani 1 1 d D
C11 C -0.1352(6) 1.1075(4) 0.05369(17) 0.0863(12) Uani 1 1 d D
H11 H -0.1434 1.1903 0.0330 0.104 Uiso 1 1 calc RD
C10 C -0.2108(5) 1.0996(4) 0.10185(18) 0.0783(11) Uani 1 1 d D
C15 C 0.1227(5) 0.8848(5) -0.03227(15) 0.0845(12) Uani 1 1 d D
H15 H 0.1768 0.8905 -0.0648 0.101 Uiso 1 1 calc RD
C14 C 0.0376(6) 0.9957(5) -0.01623(16) 0.0862(12) Uani 1 1 d D
H14 H 0.0321 1.0759 -0.0385 0.103 Uiso 1 1 calc RD
N4 N 0.3723(8) 0.0712(9) 0.0680(3) 0.1540(17) Uani 1 1 d U
C21 C 0.2547(10) 0.0144(11) 0.1639(3) 0.1438(18) Uani 1 1 d U
H21 H 0.2206 -0.0089 0.1987 0.173 Uiso 1 1 calc R
C20 C 0.2121(9) 0.1407(9) 0.1426(3) 0.1406(18) Uani 1 1 d U
H20 H 0.1506 0.2050 0.1613 0.169 Uiso 1 1 calc R
C19 C 0.2660(9) 0.1669(8) 0.0916(3) 0.1427(18) Uani 1 1 d U
H19 H 0.2334 0.2467 0.0723 0.171 Uiso 1 1 calc R
C22 C 0.3358(10) -0.0715(10) 0.1401(4) 0.155(2) Uani 1 1 d U
H22 H 0.3529 -0.1596 0.1565 0.185 Uiso 1 1 calc R
C23 C 0.3955(9) -0.0486(10) 0.0961(4) 0.154(2) Uani 1 1 d U
H23 H 0.4598 -0.1176 0.0815 0.184 Uiso 1 1 calc R
H9 H -0.255(4) 0.976(4) 0.1671(10) 0.058(8) Uiso 1 1 d D
H10 H -0.257(5) 1.175(3) 0.1208(16) 0.095(13) Uiso 1 1 d D
H16 H 0.200(4) 0.692(4) -0.0155(17) 0.099(15) Uiso 1 1 d D
H5 H 0.061(3) 0.419(3) 0.1427(11) 0.047(7) Uiso 1 1 d .
H2 H 0.351(4) 0.402(3) 0.1594(12) 0.066(10) Uiso 1 1 d D
H1 H 0.559(3) 0.714(3) 0.2375(12) 0.059(9) Uiso 1 1 d D
H4A H 0.079(3) 0.436(3) 0.2444(12) 0.045(7) Uiso 1 1 d .
H4B H 0.052(4) 0.620(4) 0.2385(11) 0.048(8) Uiso 1 1 d .
H1A H 0.580(2) 0.525(3) 0.1712(11) 0.055(8) Uiso 1 1 d D
H2A H 0.293(3) 0.716(2) 0.2587(10) 0.046(8) Uiso 1 1 d D

loop_
_atom_site_aniso_label
_atom_site_aniso_U_11
_atom_site_aniso_U_22
_atom_site_aniso_U_33
_atom_site_aniso_U_23
_atom_site_aniso_U_13
_atom_site_aniso_U_12
O3 0.0462(9) 0.0535(11) 0.0449(9) -0.0016(8) 0.0082(7) 0.0062(9)
O2 0.0323(7) 0.0551(11) 0.0548(10) -0.0034(8) -0.0005(7) 0.0052(8)
O4 0.0950(18) 0.0777(16) 0.0610(12) 0.0103(11) 0.0354(12) 0.0328(15)
O1 0.0508(11) 0.0855(16) 0.0766(13) 0.0386(13) -0.0041(10) -0.0202(12)
N3 0.0349(8) 0.0440(11) 0.0375(9) 0.0041(8) 0.0052(7) 0.0014(9)
N2 0.0358(10) 0.0591(15) 0.0609(13) -0.0087(12) 0.0034(9) 0.0010(10)
N1 0.0296(9) 0.0701(16) 0.0644(13) -0.0035(12) 0.0042(9) 0.0078(11)
C7 0.0360(10) 0.0448(13) 0.0400(11) -0.0037(10) -0.0012(9) 0.0011(10)
C6 0.0324(10) 0.0467(14) 0.0497(13) 0.0025(11) 0.0053(9) 0.0019(10)
C5 0.0295(9) 0.0434(13) 0.0418(11) 0.0068(10) 0.0038(8) 0.0030(10)
C4 0.0324(10) 0.0607(17) 0.0443(12) 0.0060(12) 0.0033(9) -0.0007(11)
C13 0.0535(14) 0.0504(16) 0.0436(13) 0.0090(12) -0.0052(10) -0.0065(12)
C8 0.0485(13) 0.0410(13) 0.0479(13) -0.0038(11) -0.0064(10) -0.0017(11)
C18 0.0450(12) 0.0567(16) 0.0409(12) 0.0044(12) 0.0094(10) 0.0078(12)
C3 0.0324(10) 0.0532(15) 0.0446(13) 0.0030(11) -0.0006(9) 0.0049(11)
C17 0.0488(14) 0.0611(18) 0.0458(13) 0.0105(13) 0.0043(10) -0.0025(13)
C9 0.0715(19) 0.0520(17) 0.0636(18) -0.0083(14) -0.0095(15) 0.0112(15)
C1 0.0345(12) 0.0706(19) 0.0680(16) -0.0041(16) 0.0010(11) -0.0042(13)
C16 0.070(2) 0.093(3) 0.0491(15) 0.0175(17) 0.0122(14) -0.0033(19)
C12 0.084(2) 0.0513(18) 0.0620(17) 0.0157(15) -0.0113(15) -0.0097(17)
C2 0.0378(12) 0.068(2) 0.0647(17) -0.0129(15) 0.0008(11) 0.0084(13)
C11 0.123(4) 0.056(2) 0.080(2) 0.0230(18) -0.017(2) 0.004(2)
C10 0.104(3) 0.0443(18) 0.087(3) 0.0023(16) -0.014(2) 0.0158(19)
C15 0.096(3) 0.097(3) 0.0609(19) 0.029(2) 0.0188(18) -0.007(2)
C14 0.109(3) 0.080(3) 0.070(2) 0.041(2) -0.0049(19) -0.020(3)
N4 0.141(3) 0.170(4) 0.150(4) 0.000(3) 0.001(3) -0.017(4)
C21 0.124(4) 0.174(5) 0.133(4) -0.002(4) 0.000(3) -0.016(4)
C20 0.128(4) 0.143(4) 0.151(4) -0.067(3) 0.004(3) 0.006(3)
C19 0.147(4) 0.122(4) 0.159(4) 0.007(3) -0.018(3) -0.008(3)
C22 0.141(4) 0.150(4) 0.173(5) 0.022(4) -0.010(4) 0.011(4)
C23 0.133(4) 0.150(4) 0.178(5) -0.015(4) 0.007(4) 0.025(4)

loop_
_atom_type_symbol
_atom_type_description
_atom_type_scat_dispersion_real
_atom_type_scat_dispersion_imag
_atom_type_scat_source
C C 0.0033 0.0016 'International Tables Vol C Tables 4.2.6.8 and 6.1.1.4'
H H 0.0000 0.0000 'International Tables Vol C Tables 4.2.6.8 and 6.1.1.4'
N N 0.0061 0.0033 'International Tables Vol C Tables 4.2.6.8 and 6.1.1.4'
O O 0.0106 0.0060 'International Tables Vol C Tables 4.2.6.8 and 6.1.1.4'

loop_
_geom_angle_atom_site_label_1
_geom_angle_atom_site_label_2
_geom_angle_atom_site_label_3
_geom_angle
C7 N3 C18 124.6(2)
C7 N3 C5 117.19(18)
C18 N3 C5 117.8(2)
C1 N2 C3 109.6(2)
C1 N2 H2A 128(2)
C3 N2 H2A 122(2)
C1 N1 C2 109.0(2)
C1 N1 H1A 129(2)
C2 N1 H1A 121(2)
O3 C7 N3 120.1(2)
O3 C7 C8 122.8(2)
N3 C7 C8 117.1(2)
O1 C6 O2 126.4(2)
O1 C6 C5 116.0(2)
O2 C6 C5 117.5(2)
N3 C5 C4 112.5(2)
N3 C5 C6 111.68(18)
C4 C5 C6 113.29(18)
N3 C5 H5 105.9(16)
C4 C5 H5 111.7(16)
C6 C5 H5 100.9(17)
C3 C4 C5 113.57(19)
C3 C4 H4A 111.2(18)
C5 C4 H4A 107.6(17)
C3 C4 H4B 104.2(16)
C5 C4 H4B 108.0(16)
H4A C4 H4B 112(2)
C17 C13 C8 121.0(2)
C17 C13 C12 119.9(3)
C8 C13 C12 119.1(3)
C9 C8 C13 120.3(3)
C9 C8 C7 119.9(2)
C13 C8 C7 119.8(2)
O4 C18 N3 121.3(3)
O4 C18 C17 122.2(2)
N3 C18 C17 116.5(2)
N2 C3 C2 105.9(2)
N2 C3 C4 123.0(2)
C2 C3 C4 131.1(3)
C16 C17 C13 121.0(3)
C16 C17 C18 118.4(3)
C13 C17 C18 120.6(2)
C8 C9 C10 120.3(3)
C8 C9 H9 123(2)
C10 C9 H9 116(2)
N1 C1 N2 108.1(3)
N1 C1 H1 126(2)
N2 C1 H1 126(2)
C17 C16 C15 119.5(4)
C17 C16 H16 128(3)
C15 C16 H16 112(3)
C11 C12 C14 125.5(3)
C11 C12 C13 117.9(3)
C14 C12 C13 116.6(3)
N1 C2 C3 107.4(3)
N1 C2 H2 126(2)
C3 C2 H2 127(2)
C10 C11 C12 122.4(3)
C10 C11 H11 118.8
C12 C11 H11 118.8
C11 C10 C9 120.0(4)
C11 C10 H10 127(3)
C9 C10 H10 112(3)
C14 C15 C16 120.7(3)
C14 C15 H15 119.6
C16 C15 H15 119.6
C15 C14 C12 122.3(3)
C15 C14 H14 118.9
C12 C14 H14 118.9
C23 N4 C19 115.0(7)
C22 C21 C20 123.7(9)
C22 C21 H21 118.2
C20 C21 H21 118.2
C21 C20 C19 114.7(7)
C21 C20 H20 122.6
C19 C20 H20 122.6
C20 C19 N4 119.4(7)
C20 C19 H19 120.3
N4 C19 H19 120.3
C23 C22 C21 124.0(10)
C23 C22 H22 118.0
C21 C22 H22 118.0
C22 C23 N4 122.6(9)
C22 C23 H23 118.7
N4 C23 H23 118.7

loop_
_geom_bond_atom_site_label_1
_geom_bond_atom_site_label_2
_geom_bond_distance
O3 C7 1.222(3)
O2 C6 1.245(3)
O4 C18 1.196(3)
O1 C6 1.237(3)
N3 C7 1.403(3)
N3 C18 1.404(3)
N3 C5 1.465(3)
N2 C1 1.330(3)
N2 C3 1.362(4)
N2 H2A 0.842(9)
N1 C1 1.320(4)
N1 C2 1.361(4)
N1 H1A 0.846(9)
C7 C8 1.475(4)
C6 C5 1.541(3)
C5 C4 1.531(3)
C5 H5 1.05(3)
C4 C3 1.501(3)
C4 H4A 1.01(3)
C4 H4B 1.10(3)
C13 C17 1.391(4)
C13 C8 1.419(4)
C13 C12 1.436(4)
C8 C9 1.381(4)
C18 C17 1.483(4)
C3 C2 1.365(4)
C17 C16 1.385(4)
C9 C10 1.409(5)
C9 H9 0.943(19)
C1 H1 0.935(15)
C16 C15 1.403(5)
C16 H16 0.957(15)
C12 C11 1.405(6)
C12 C14 1.430(6)
C2 H2 0.924(15)
C11 C10 1.357(6)
C11 H11 0.9300
C10 H10 0.940(15)
C15 C14 1.339(6)
C15 H15 0.9300
C14 H14 0.9300
N4 C23 1.332(11)
N4 C19 1.420(10)
C21 C22 1.225(12)
C21 C20 1.346(11)
C21 H21 0.9300
C20 C19 1.361(10)
C20 H20 0.9300
C19 H19 0.9300
C22 C23 1.220(11)
C22 H22 0.9300
C23 H23 0.9300
